data_7003376
loop_
_publ_author_name
'Habib, Hesham A.'
'Sanchiz, Joaquin'
'Janiak, Christoph'

_publ_section_title
;
 Mixed-ligand coordination polymers from
 1,2-bis(1,2,4-triazol-4-yl)ethane and benzene-1,3,5-tricarboxylate:
 Trinuclear nickel or zinc secondary building units for
 three-dimensional networks with crystal-to-crystal transformation upon
 dehydration
;
_journal_issue 13
_journal_name_full 'Dalton Transactions'
_journal_page_first 1734
_journal_page_last 1744
_journal_paper_doi 10.1039/b715812b
_journal_year 2008
_chemical_formula_moiety 'C24 H14 N6 O12 Zn3, 0.33(H2 O2)'
_chemical_formula_sum 'C24 H14.66 N6 O12.66 Zn3'
_chemical_formula_weight 785.92
_chemical_name_common
;
Bis(mu6-benzene-1,3,5-tricarboxylato)-bis(mu4-1,2-bis(1,2,4-
triazol-4-yl)ethane)-trizinc(ii) 0.67(H2O)
;
_chemical_name_systematic
;
Bis(\m6-benzene-1,3,5-tricarboxylato)-
bis(\m4-1,2-bis(1,2,4-triazol-4-yl)ethane)-trizinc(II) 0.67(H2O)
;
_space_group_IT_number 2
_space_group_name_Hall '-P 1'
_symmetry_cell_setting triclinic
_symmetry_space_group_name_Hall '-P 1'
_symmetry_space_group_name_H-M 'P -1'
_atom_sites_solution_hydrogens geom
_atom_sites_solution_primary direct
_atom_sites_solution_secondary difmap
_audit_creation_method SHELXL-97
_cell_angle_alpha 100.890(3)
_cell_angle_beta 104.282(3)
_cell_angle_gamma 115.281(2)
_cell_formula_units_Z 1
_cell_length_a 8.5489(3)
_cell_length_b 8.9997(4)
_cell_length_c 9.6016(7)
_cell_measurement_reflns_used 3879
_cell_measurement_temperature 203(2)
_cell_measurement_theta_max 29.23
_cell_measurement_theta_min 2.65
_cell_volume 609.73(6)
_computing_cell_refinement 'SAINT (Bruker, 2006)'
_computing_data_collection 'APEX2 (Bruker, 2006)'
_computing_data_reduction SAINT
_computing_structure_refinement 'SHELXL-97 (Sheldrick, 1997)'
_computing_structure_solution 'SHELXS-97 (Sheldrick, 1997)'
_diffrn_ambient_temperature 203(2)
_diffrn_measured_fraction_theta_full 0.981
_diffrn_measured_fraction_theta_max 0.981
_diffrn_measurement_device_type 'Bruker APEX II CCD area detector'
_diffrn_measurement_method '\w scans'
_diffrn_radiation_monochromator graphite
_diffrn_radiation_source 'fine-focus sealed tube'
_diffrn_radiation_type MoK\a
_diffrn_radiation_wavelength 0.71073
_diffrn_reflns_av_R_equivalents 0.0529
_diffrn_reflns_av_sigmaI/netI 0.0406
_diffrn_reflns_limit_h_max 11
_diffrn_reflns_limit_h_min -11
_diffrn_reflns_limit_k_max 11
_diffrn_reflns_limit_k_min -11
_diffrn_reflns_limit_l_max 12
_diffrn_reflns_limit_l_min -12
_diffrn_reflns_number 16073
_diffrn_reflns_theta_full 27.85
_diffrn_reflns_theta_max 27.85
_diffrn_reflns_theta_min 2.32
_exptl_absorpt_coefficient_mu 3.017
_exptl_absorpt_correction_T_max 0.9149
_exptl_absorpt_correction_T_min 0.4182
_exptl_absorpt_correction_type multi-scan
_exptl_absorpt_process_details '(<i>SADABS</i>; Sheldrick, 1996)'
_exptl_crystal_colour colorless
_exptl_crystal_density_diffrn 2.140
_exptl_crystal_density_method 'not measured'
_exptl_crystal_description parallelepiped
_exptl_crystal_F_000 392
_exptl_crystal_size_max 0.35
_exptl_crystal_size_mid 0.18
_exptl_crystal_size_min 0.03
_refine_diff_density_max 0.617
_refine_diff_density_min -0.475
_refine_diff_density_rms 0.110
_refine_ls_extinction_method none
_refine_ls_goodness_of_fit_ref 1.027
_refine_ls_hydrogen_treatment mixed
_refine_ls_matrix_type full
_refine_ls_number_parameters 217
_refine_ls_number_reflns 2858
_refine_ls_number_restraints 5
_refine_ls_restrained_S_all 1.035
_refine_ls_R_factor_all 0.0464
_refine_ls_R_factor_gt 0.0318
_refine_ls_shift/su_max 0.001
_refine_ls_shift/su_mean 0.000
_refine_ls_structure_factor_coef Fsqd
_refine_ls_weighting_details 'calc w=1/[\s^2^(Fo^2^)+(0.0398P)^2^+0.3825P] where P=(Fo^2^+2Fc^2^)/3'
_refine_ls_weighting_scheme calc
_refine_ls_wR_factor_gt 0.0726
_refine_ls_wR_factor_ref 0.0779
_reflns_number_gt 2292
_reflns_number_total 2858
_reflns_threshold_expression >2sigma(I)
_cod_data_source_file b715812b.txt
_cod_data_source_block m149n280
_cod_depositor_comments
;
The following automatic conversions were performed:
'_symmetry_cell_setting' value 'Triclinic' changed to 'triclinic'
according to '/home/saulius/struct/CIF-dictionaries/cif_core.dic'
dictionary named 'cif_core.dic' version 2.4.1 from
2010-06-29.

'_exptl_absorpt_correction_type' value 'Multi-scan' changed
to 'multi-scan' according to
'/home/saulius/struct/CIF-dictionaries/cif_core.dic' dictionary named
'cif_core.dic' version 2.4.1 from 2010-06-29.

Automatic conversion script
Id: cif_fix_enum 1527 2010-12-29 10:47:43Z saulius 
;
_cod_original_sg_symbol_H-M P-1
_cod_database_code 7003376

loop_
_symmetry_equiv_pos_as_xyz
'x, y, z'
'-x, -y, -z'

loop_
_atom_site_label
_atom_site_type_symbol
_atom_site_fract_x
_atom_site_fract_y
_atom_site_fract_z
_atom_site_U_iso_or_equiv
_atom_site_adp_type
_atom_site_occupancy
_atom_site_symmetry_multiplicity
_atom_site_calc_flag
_atom_site_refinement_flags
_atom_site_disorder_assembly
_atom_site_disorder_group
Zn1 Zn 0.40147(4) 0.13270(4) 0.64819(4) 0.01198(10) Uani 1 1 d . . .
Zn2 Zn 0.5000 0.5000 1.0000 0.01102(12) Uani 1 2 d S . .
O11 O 0.2416(3) -0.0009(3) 0.7470(2) 0.0150(4) Uani 1 1 d . . .
O12 O 0.3429(3) 0.2406(3) 0.9744(2) 0.0171(4) Uani 1 1 d . . .
O13 O 0.4858(3) 0.0263(3) 1.3658(2) 0.0156(4) Uani 1 1 d . . .
O14 O 0.2319(3) -0.0213(3) 1.4142(2) 0.0160(4) Uani 1 1 d . . .
O15 O -0.3606(3) -0.6069(3) 0.8873(2) 0.0161(4) Uani 1 1 d . . .
O16 O -0.3372(3) -0.6165(3) 0.6793(2) 0.0205(5) Uani 1 1 d . . .
C11 C 0.1713(4) -0.0612(4) 0.9408(3) 0.0131(6) Uani 1 1 d . . .
C12 C 0.2704(4) 0.0014(4) 1.0941(3) 0.0139(6) Uani 1 1 d D . .
H12 H 0.3807 0.1094 1.1452 0.017 Uiso 1 1 calc R . .
C13 C 0.1939(4) -0.1057(4) 1.1596(3) 0.0129(6) Uani 1 1 d D . .
C14 C 0.0161(4) -0.2777(4) 1.0704(3) 0.0132(6) Uani 1 1 d . . .
H14 H -0.0333 -0.3468 1.1275 0.016 Uiso 1 1 calc R . .
C15 C -0.0812(4) -0.3443(4) 0.9164(3) 0.0122(6) Uani 1 1 d D . .
C16 C -0.0031(4) -0.2365(4) 0.8514(3) 0.0127(6) Uani 1 1 d D . .
H16 H -0.0561 -0.2675 0.7450 0.015 Uiso 1 1 calc R . .
C17 C 0.2586(4) 0.0696(4) 0.8813(3) 0.0122(6) Uani 1 1 d . . .
C18 C 0.3111(4) -0.0308(4) 1.3260(3) 0.0132(6) Uani 1 1 d . . .
C19 C -0.2699(4) -0.5318(4) 0.8212(3) 0.0134(6) Uani 1 1 d D . .
N2 N 0.3139(3) 0.4324(3) 0.7835(3) 0.0139(5) Uani 1 1 d D . .
N1 N 0.2626(3) 0.2799(3) 0.6520(3) 0.0141(5) Uani 1 1 d D . .
N3 N 0.0950(3) 0.3946(3) 0.5961(3) 0.0138(5) Uani 1 1 d . . .
C1 C 0.1313(4) 0.2592(4) 0.5416(3) 0.0146(6) Uani 1 1 d . . .
H1 H 0.0706 0.1731 0.4445 0.018 Uiso 1 1 calc R . .
C2 C 0.2134(4) 0.5003(4) 0.7471(3) 0.0156(6) Uani 1 1 d . . .
H2 H 0.2175 0.5983 0.8072 0.019 Uiso 1 1 calc R . .
C3 C -0.0498(4) 0.4154(4) 0.5106(3) 0.0155(6) Uani 1 1 d . . .
H3A H -0.1306 0.4183 0.5666 0.019 Uiso 1 1 calc R . .
H3B H -0.1253 0.3207 0.4123 0.019 Uiso 1 1 calc R . .
O3 O 0.4765(19) 0.4006(16) 0.4162(12) 0.073(3) Uani 0.33 1 d PD . .
H3 H 0.54(3) 0.46(2) 0.513(9) 0.110 Uiso 0.33 1 d PD . .

loop_
_atom_site_aniso_label
_atom_site_aniso_U_11
_atom_site_aniso_U_22
_atom_site_aniso_U_33
_atom_site_aniso_U_23
_atom_site_aniso_U_13
_atom_site_aniso_U_12
Zn1 0.01333(17) 0.01571(18) 0.01137(18) 0.00945(14) 0.00559(13) 0.00840(14)
Zn2 0.0140(2) 0.0133(2) 0.0092(2) 0.00863(19) 0.00518(18) 0.00721(19)
O11 0.0189(10) 0.0183(10) 0.0118(10) 0.0114(9) 0.0088(9) 0.0083(9)
O12 0.0244(11) 0.0155(10) 0.0169(11) 0.0133(9) 0.0123(9) 0.0089(9)
O13 0.0158(10) 0.0222(11) 0.0165(11) 0.0137(9) 0.0076(9) 0.0120(9)
O14 0.0187(10) 0.0276(12) 0.0102(10) 0.0127(9) 0.0085(9) 0.0143(9)
O15 0.0167(10) 0.0191(11) 0.0220(11) 0.0155(10) 0.0119(9) 0.0109(9)
O16 0.0184(10) 0.0247(12) 0.0139(11) 0.0071(10) 0.0069(9) 0.0063(9)
C11 0.0174(13) 0.0146(14) 0.0138(14) 0.0101(12) 0.0090(12) 0.0095(12)
C12 0.0140(13) 0.0132(14) 0.0149(15) 0.0085(12) 0.0064(12) 0.0049(11)
C13 0.0140(13) 0.0184(15) 0.0109(14) 0.0086(12) 0.0064(11) 0.0094(12)
C14 0.0152(13) 0.0180(14) 0.0152(14) 0.0131(12) 0.0104(12) 0.0100(12)
C15 0.0124(12) 0.0132(14) 0.0138(14) 0.0074(12) 0.0060(11) 0.0068(11)
C16 0.0146(13) 0.0159(14) 0.0086(13) 0.0052(12) 0.0049(11) 0.0075(12)
C17 0.0107(12) 0.0176(14) 0.0122(14) 0.0103(12) 0.0053(11) 0.0076(11)
C18 0.0173(14) 0.0138(14) 0.0134(14) 0.0088(12) 0.0073(12) 0.0093(12)
C19 0.0129(13) 0.0129(14) 0.0174(15) 0.0087(12) 0.0074(12) 0.0065(11)
N2 0.0174(12) 0.0169(12) 0.0147(12) 0.0117(11) 0.0081(10) 0.0109(10)
N1 0.0177(12) 0.0200(13) 0.0117(12) 0.0116(11) 0.0056(10) 0.0126(11)
N3 0.0152(11) 0.0188(12) 0.0127(12) 0.0114(11) 0.0055(10) 0.0103(10)
C1 0.0193(14) 0.0190(15) 0.0099(14) 0.0091(12) 0.0052(12) 0.0114(12)
C2 0.0207(14) 0.0175(15) 0.0153(15) 0.0099(13) 0.0087(12) 0.0123(12)
C3 0.0145(13) 0.0203(15) 0.0168(15) 0.0117(13) 0.0057(12) 0.0108(12)
O3 0.112(10) 0.075(8) 0.049(6) 0.044(6) 0.028(7) 0.052(7)

loop_
_atom_type_symbol
_atom_type_description
_atom_type_scat_dispersion_real
_atom_type_scat_dispersion_imag
_atom_type_scat_source
C C 0.0033 0.0016 'International Tables Vol C Tables 4.2.6.8 and 6.1.1.4'
H H 0.0000 0.0000 'International Tables Vol C Tables 4.2.6.8 and 6.1.1.4'
N N 0.0061 0.0033 'International Tables Vol C Tables 4.2.6.8 and 6.1.1.4'
O O 0.0106 0.0060 'International Tables Vol C Tables 4.2.6.8 and 6.1.1.4'
Zn Zn 0.2839 1.4301 'International Tables Vol C Tables 4.2.6.8 and 6.1.1.4'

loop_
_geom_angle_atom_site_label_1
_geom_angle_atom_site_label_2
_geom_angle_atom_site_label_3
_geom_angle
_geom_angle_site_symmetry_1
_geom_angle_site_symmetry_3
_geom_angle_publ_flag
O11 Zn1 O13 91.56(8) . 2_657 ?
O11 Zn1 N1 86.04(9) . . ?
O13 Zn1 N1 175.33(9) 2_657 . ?
O11 Zn1 O14 99.79(8) . 1_554 ?
O13 Zn1 O14 84.54(8) 2_657 1_554 ?
N1 Zn1 O14 91.91(8) . 1_554 ?
O11 Zn1 O16 146.56(8) . 1_665 ?
O13 Zn1 O16 96.61(8) 2_657 1_665 ?
N1 Zn1 O16 87.57(9) . 1_665 ?
O14 Zn1 O16 113.22(8) 1_554 1_665 ?
O12 Zn2 O12 180.0 . 2_667 ?
O12 Zn2 N2 95.41(9) . 2_667 ?
O12 Zn2 N2 84.59(9) 2_667 2_667 ?
O12 Zn2 N2 84.59(9) . . ?
O12 Zn2 N2 95.41(9) 2_667 . ?
N2 Zn2 N2 179.999(1) 2_667 . ?
O12 Zn2 O15 99.47(8) . 2_557 ?
O12 Zn2 O15 80.53(8) 2_667 2_557 ?
N2 Zn2 O15 86.45(9) 2_667 2_557 ?
N2 Zn2 O15 93.55(9) . 2_557 ?
O12 Zn2 O15 80.53(8) . 1_665 ?
O12 Zn2 O15 99.47(8) 2_667 1_665 ?
N2 Zn2 O15 93.55(9) 2_667 1_665 ?
N2 Zn2 O15 86.45(9) . 1_665 ?
O15 Zn2 O15 179.998(1) 2_557 1_665 ?
C17 O11 Zn1 121.02(19) . . ?
C17 O12 Zn2 146.51(18) . . ?
C18 O13 Zn1 123.30(18) . 2_657 ?
C18 O14 Zn1 117.41(18) . 1_556 ?
C19 O15 Zn2 121.40(18) . 1_445 ?
C19 O16 Zn1 104.13(18) . 1_445 ?
C12 C11 C17 107.2(3) . . ?
C12 C11 C16 126.7(3) . . ?
C17 C11 C16 126.1(3) . . ?
C13 C12 C11 111.5(3) . . ?
C13 C12 H12 124.3 . . ?
C11 C12 H12 124.3 . . ?
C12 C13 C18 108.6(3) . . ?
C12 C13 C14 121.6(3) . . ?
C18 C13 C14 129.7(2) . . ?
C15 C14 C13 127.5(3) . . ?
C15 C14 H14 116.2 . . ?
C13 C14 H14 116.2 . . ?
C16 C15 C14 110.5(3) . . ?
C16 C15 C19 122.4(3) . . ?
C14 C15 C19 127.1(3) . . ?
C15 C16 C11 122.2(3) . . ?
C15 C16 H16 118.9 . . ?
C11 C16 H16 118.9 . . ?
O11 C17 O12 133.4(3) . . ?
O11 C17 C11 109.4(3) . . ?
O12 C17 C11 117.3(3) . . ?
O14 C18 O13 124.7(3) . . ?
O14 C18 C13 116.5(2) . . ?
O13 C18 C13 118.7(3) . . ?
O15 C19 O16 112.3(3) . . ?
O15 C19 C15 119.3(3) . . ?
O16 C19 C15 128.3(3) . . ?
C2 N2 N1 110.4(2) . . ?
C2 N2 Zn2 125.7(2) . . ?
N1 N2 Zn2 123.52(15) . . ?
C1 N1 N2 109.0(2) . . ?
C1 N1 Zn1 125.6(2) . . ?
N2 N1 Zn1 125.28(15) . . ?
C2 N3 C3 123.7(2) . . ?
C2 N3 C1 112.3(2) . . ?
C3 N3 C1 123.9(2) . . ?
N1 C1 N3 104.7(3) . . ?
N1 C1 H1 127.7 . . ?
N3 C1 H1 127.7 . . ?
N2 C2 N3 103.6(3) . . ?
N2 C2 H2 128.2 . . ?
N3 C2 H2 128.2 . . ?
N3 C3 C3 103.5(3) . 2_566 ?
N3 C3 H3A 111.1 . . ?
C3 C3 H3A 111.1 2_566 . ?
N3 C3 H3B 111.1 . . ?
C3 C3 H3B 111.1 2_566 . ?
H3A C3 H3B 109.0 . . ?

loop_
_geom_bond_atom_site_label_1
_geom_bond_atom_site_label_2
_geom_bond_distance
_geom_bond_site_symmetry_2
_geom_bond_publ_flag
Zn1 O11 1.970(2) . ?
Zn1 O13 2.0398(19) 2_657 ?
Zn1 N1 2.124(2) . ?
Zn1 O14 2.138(2) 1_554 ?
Zn1 O16 2.299(2) 1_665 ?
Zn2 O12 2.063(2) . ?
Zn2 O12 2.063(2) 2_667 ?
Zn2 N2 2.070(2) 2_667 ?
Zn2 N2 2.070(2) . ?
Zn2 O15 2.177(2) 2_557 ?
Zn2 O15 2.177(2) 1_665 ?
O11 C17 1.268(3) . ?
O12 C17 1.379(4) . ?
O13 C18 1.277(3) . ?
O13 Zn1 2.0398(19) 2_657 ?
O14 C18 1.220(3) . ?
O14 Zn1 2.138(2) 1_556 ?
O15 C19 1.191(3) . ?
O15 Zn2 2.177(2) 1_445 ?
O16 C19 1.271(4) . ?
O16 Zn1 2.299(2) 1_445 ?
C11 C12 1.366(4) . ?
C11 C17 1.409(4) . ?
C11 C16 1.515(4) . ?
C12 C13 1.282(4) . ?
C12 H12 0.9400 . ?
C13 C18 1.496(4) . ?
C13 C14 1.513(4) . ?
C14 C15 1.367(4) . ?
C14 H14 0.9400 . ?
C15 C16 1.288(4) . ?
C15 C19 1.628(4) . ?
C16 H16 0.9400 . ?
N2 C2 1.271(3) . ?
N2 N1 1.493(3) . ?
N1 C1 1.256(3) . ?
N3 C2 1.401(4) . ?
N3 C3 1.413(3) . ?
N3 C1 1.421(4) . ?
C1 H1 0.9400 . ?
C2 H2 0.9400 . ?
C3 C3 1.477(6) 2_566 ?
C3 H3A 0.9800 . ?
C3 H3B 0.9800 . ?
O3 H3 0.88(5) . ?

loop_
_geom_hbond_atom_site_label_D
_geom_hbond_atom_site_label_H
_geom_hbond_atom_site_label_A
_geom_hbond_distance_DH
_geom_hbond_distance_HA
_geom_hbond_distance_DA
_geom_hbond_angle_DHA
_geom_hbond_site_symmetry_A
O3 H3 O3 0.88(5) 1.34(16) 1.98(3) 125(19) 2_666
O3 H3 O16 0.88(5) 2.11(18) 2.704(10) 124(17) 1_665
